data_7152726
loop_
_publ_author_name
'Wei, Meiying'
'Wu, Biao'
'Zhao, Lei'
'Zhang, Hui'
'Li, Shaoguang'
'Zhao, Yanxia'
'Yang, Xiao-Juan'

_publ_section_title
;
 A bis-bisurea receptor with the R,R-cyclohexane-1,2-diamino spacer for
 phosphate and sulfate ions.
;
_journal_issue 44
_journal_name_full 'Organic &amp; biomolecular chemistry'
_journal_page_first 8758
_journal_page_last 8761
_journal_paper_doi 10.1039/c2ob26591e
_journal_volume 10
_journal_year 2012
_chemical_formula_sum 'C70 H117 N12 O14 P'
_chemical_formula_weight 1381.72
_chemical_name_systematic
;
?
;
_space_group_IT_number 4
_symmetry_cell_setting monoclinic
_symmetry_space_group_name_Hall 'P 2yb'
_symmetry_space_group_name_H-M 'P 1 21 1'
_atom_sites_solution_hydrogens geom
_atom_sites_solution_primary direct
_atom_sites_solution_secondary difmap
_audit_creation_method SHELXL-97
_cell_angle_alpha 90.00
_cell_angle_beta 100.528(7)
_cell_angle_gamma 90.00
_cell_formula_units_Z 4
_cell_length_a 16.201(8)
_cell_length_b 14.693(7)
_cell_length_c 31.511(15)
_cell_measurement_reflns_used 9958
_cell_measurement_temperature 150(2)
_cell_measurement_theta_max 25.12
_cell_measurement_theta_min 2.41
_cell_volume 7375(6)
_computing_cell_refinement 'Bruker SAINT'
_computing_data_collection 'Bruker APEX2'
_computing_data_reduction 'Bruker SAINT'
_computing_molecular_graphics 'Bruker SHELXTL'
_computing_publication_material 'Bruker SHELXTL'
_computing_structure_refinement 'SHELXL-97 (Sheldrick, 2008)'
_computing_structure_solution 'SHELXS-97 (Sheldrick, 2008)'
_diffrn_ambient_temperature 150(2)
_diffrn_measured_fraction_theta_full 0.992
_diffrn_measured_fraction_theta_max 0.992
_diffrn_measurement_device_type 'Bruker APEX-II CCD'
_diffrn_measurement_method '\f and \w scans'
_diffrn_radiation_monochromator graphite
_diffrn_radiation_source 'fine-focus sealed tube'
_diffrn_radiation_type MoK\a
_diffrn_radiation_wavelength 0.71073
_diffrn_reflns_av_R_equivalents 0.0817
_diffrn_reflns_av_sigmaI/netI 0.1110
_diffrn_reflns_limit_h_max 19
_diffrn_reflns_limit_h_min -19
_diffrn_reflns_limit_k_max 17
_diffrn_reflns_limit_k_min -13
_diffrn_reflns_limit_l_max 37
_diffrn_reflns_limit_l_min -37
_diffrn_reflns_number 48435
_diffrn_reflns_theta_full 25.27
_diffrn_reflns_theta_max 25.27
_diffrn_reflns_theta_min 1.28
_exptl_absorpt_coefficient_mu 0.107
_exptl_absorpt_correction_T_max 0.9894
_exptl_absorpt_correction_T_min 0.9634
_exptl_absorpt_correction_type multi-scan
_exptl_absorpt_process_details SADABS
_exptl_crystal_colour yellow
_exptl_crystal_density_diffrn 1.244
_exptl_crystal_density_method 'not measured'
_exptl_crystal_description flake
_exptl_crystal_F_000 2992
_exptl_crystal_size_max 0.35
_exptl_crystal_size_mid 0.20
_exptl_crystal_size_min 0.10
_refine_diff_density_max 0.559
_refine_diff_density_min -0.456
_refine_diff_density_rms 0.062
_refine_ls_abs_structure_details 'Flack H D (1983), Acta Cryst. A39, 876-881'
_refine_ls_abs_structure_Flack 0.07(14)
_refine_ls_extinction_method none
_refine_ls_goodness_of_fit_ref 1.039
_refine_ls_hydrogen_treatment mixed
_refine_ls_matrix_type full
_refine_ls_number_parameters 1769
_refine_ls_number_reflns 22279
_refine_ls_number_restraints 1
_refine_ls_restrained_S_all 1.039
_refine_ls_R_factor_all 0.1207
_refine_ls_R_factor_gt 0.0711
_refine_ls_shift/su_max 0.000
_refine_ls_shift/su_mean 0.000
_refine_ls_structure_factor_coef Fsqd
_refine_ls_weighting_details 'calc w=1/[\s^2^(Fo^2^)+(0.0745P)^2^+4.0577P] where P=(Fo^2^+2Fc^2^)/3'
_refine_ls_weighting_scheme calc
_refine_ls_wR_factor_gt 0.1651
_refine_ls_wR_factor_ref 0.1972
_reflns_number_gt 14568
_reflns_number_total 22279
_reflns_threshold_expression >2sigma(I)
_cod_data_source_file c2ob26591e.txt
_cod_data_source_block HPO4
_cod_depositor_comments
;
The following automatic conversions were performed:

'_symmetry_cell_setting' value 'Monoclinic' changed to 'monoclinic'
according to /home/saulius/struct/CIF-dictionaries/cif_core.dic
dictionary named 'cif_core.dic' version 2.4.2 from
2011-04-26.

'_exptl_absorpt_correction_type' value 'Multi-scan'
changed to 'multi-scan' according to
/home/saulius/struct/CIF-dictionaries/cif_core.dic dictionary named
'cif_core.dic' version 2.4.2 from 2011-04-26.

Automatic conversion script
Id: cif_fix_values 1891 2012-01-12 08:04:46Z andrius 
;
_cod_original_sg_symbol_H-M P2(1)
_cod_database_code 7152726

loop_
_symmetry_equiv_pos_as_xyz
'x, y, z'
'-x, y+1/2, -z'

loop_
_atom_site_label
_atom_site_type_symbol
_atom_site_fract_x
_atom_site_fract_y
_atom_site_fract_z
_atom_site_U_iso_or_equiv
_atom_site_adp_type
_atom_site_occupancy
_atom_site_symmetry_multiplicity
_atom_site_calc_flag
_atom_site_refinement_flags
P1 P 0.63763(8) 0.07295(11) 0.75194(4) 0.0329(3) Uani 1 1 d .
P2 P 0.85427(10) 0.22021(13) 0.74287(5) 0.0468(4) Uani 1 1 d .
O1 O 0.9829(3) 0.1577(4) 1.02688(13) 0.0731(15) Uani 1 1 d .
O2 O 0.9029(3) 0.2701(4) 1.00102(14) 0.0711(15) Uani 1 1 d .
O3 O 1.0855(2) 0.0016(3) 0.84094(11) 0.0448(10) Uani 1 1 d .
O4 O 0.9739(2) 0.0463(3) 0.61718(12) 0.0499(11) Uani 1 1 d .
O5 O 1.0034(2) 0.3449(3) 0.61531(13) 0.0541(12) Uani 1 1 d .
O6 O 0.9646(3) 0.5395(3) 0.80926(13) 0.0523(11) Uani 1 1 d .
O7 O 0.6981(4) 0.4458(4) 0.96742(15) 0.0875(19) Uani 1 1 d .
O8 O 0.8052(3) 0.5279(4) 0.99245(15) 0.0853(18) Uani 1 1 d .
O9 O 0.5937(3) -0.0042(5) 0.49935(14) 0.0831(18) Uani 1 1 d .
O10 O 0.5328(4) 0.1171(5) 0.47204(14) 0.097(2) Uani 1 1 d .
O11 O 0.4137(3) 0.2899(3) 0.65118(12) 0.0477(11) Uani 1 1 d .
O12 O 0.5032(2) 0.2652(3) 0.87660(10) 0.0376(9) Uani 1 1 d .
O13 O 0.5346(2) -0.0318(3) 0.88925(10) 0.0379(9) Uani 1 1 d .
O14 O 0.5304(3) -0.2584(3) 0.70013(12) 0.0517(11) Uani 1 1 d .
O15 O 0.6835(3) -0.2425(4) 0.51331(14) 0.0801(17) Uani 1 1 d .
O16 O 0.7908(3) -0.1592(4) 0.53605(15) 0.0798(18) Uani 1 1 d .
O17 O 0.6724(2) -0.0126(3) 0.77460(10) 0.0337(9) Uani 1 1 d .
O18 O 0.6595(2) 0.1584(3) 0.77803(10) 0.0393(9) Uani 1 1 d .
O19 O 0.5453(2) 0.0630(3) 0.73513(10) 0.0345(9) Uani 1 1 d .
O20 O 0.6777(2) 0.0819(3) 0.70982(10) 0.0374(9) Uani 1 1 d .
H201 H 0.7289 0.0912 0.7077 0.021(13) Uiso 1 1 d R
O21 O 0.8386(2) 0.1241(3) 0.72811(11) 0.0389(9) Uani 1 1 d .
O22 O 0.9445(2) 0.2342(3) 0.76206(11) 0.0360(9) Uani 1 1 d .
O23 O 0.8050(3) 0.2369(3) 0.78289(12) 0.0573(12) Uani 1 1 d .
H231 H 0.7391 0.2566 0.7719 0.040(14) Uiso 1 1 d R
O24 O 0.8247(2) 0.2871(3) 0.70914(11) 0.0385(9) Uani 1 1 d .
O25 O 0.6748(3) 0.2494(4) 0.65823(16) 0.0783(15) Uani 1 1 d .
H251 H 0.6626 0.1855 0.6731 0.07(2) Uiso 1 1 d R
H252 H 0.7094 0.2519 0.6917 0.22(6) Uiso 1 1 d R
O26 O 0.8425(3) -0.0014(4) 0.7995(2) 0.096(2) Uani 1 1 d .
H261 H 0.7991 -0.0041 0.7999 0.14(5) Uiso 1 1 d R
H262 H 0.8508 0.0288 0.7843 0.08(3) Uiso 1 1 d R
O27 O 0.418(2) 0.463(2) 0.9445(9) 0.48(3) Uani 1 1 d .
O28 O 0.0269(10) 0.8578(11) 0.5514(5) 0.232(6) Uani 1 1 d .
N1 N 0.9510(4) 0.2070(5) 0.99644(17) 0.0585(16) Uani 1 1 d .
N2 N 1.0092(3) 0.1339(3) 0.83179(13) 0.0352(11) Uani 1 1 d .
H2 H 0.9902 0.1758 0.8125 0.042 Uiso 1 1 calc R
N3 N 1.0381(3) 0.0572(3) 0.77360(12) 0.0361(11) Uani 1 1 d .
H3 H 1.0079 0.1014 0.7596 0.043 Uiso 1 1 calc R
N4 N 0.9634(3) 0.0364(4) 0.68850(14) 0.0418(13) Uani 1 1 d .
H4 H 0.9343 0.0565 0.7076 0.050 Uiso 1 1 calc R
N5 N 0.8549(3) 0.0917(4) 0.63890(13) 0.0400(12) Uani 1 1 d .
H5A H 0.8239 0.0824 0.6587 0.048 Uiso 1 1 calc R
N6 N 0.8875(3) 0.2805(4) 0.63120(13) 0.0446(13) Uani 1 1 d .
H6A H 0.8525 0.2779 0.6495 0.054 Uiso 1 1 calc R
N7 N 0.9592(3) 0.3811(3) 0.67842(13) 0.0372(12) Uani 1 1 d .
H7 H 0.9209 0.3681 0.6940 0.045 Uiso 1 1 calc R
N8 N 0.9796(3) 0.4200(4) 0.76507(14) 0.0442(12) Uani 1 1 d .
H8 H 0.9677 0.3622 0.7599 0.053 Uiso 1 1 calc R
N9 N 0.8910(3) 0.4115(4) 0.81405(14) 0.0513(14) Uani 1 1 d .
H9A H 0.8735 0.3606 0.8006 0.062 Uiso 1 1 calc R
N10 N 0.7654(4) 0.4813(4) 0.96443(17) 0.0608(16) Uani 1 1 d .
N11 N 0.5546(4) 0.0653(7) 0.50239(18) 0.079(2) Uani 1 1 d .
N12 N 0.4837(3) 0.1563(3) 0.66299(13) 0.0388(12) Uani 1 1 d .
H12A H 0.5005 0.1153 0.6831 0.047 Uiso 1 1 calc R
N13 N 0.4567(3) 0.2355(3) 0.71978(13) 0.0342(11) Uani 1 1 d .
H13 H 0.4862 0.1920 0.7347 0.041 Uiso 1 1 calc R
N14 N 0.5231(3) 0.2619(3) 0.80643(13) 0.0356(11) Uani 1 1 d .
H14 H 0.5549 0.2393 0.7892 0.043 Uiso 1 1 calc R
N15 N 0.6153(3) 0.1928(3) 0.85967(12) 0.0331(11) Uani 1 1 d .
H15A H 0.6493 0.1881 0.8409 0.040 Uiso 1 1 calc R
N16 N 0.6528(2) 0.0031(3) 0.86343(12) 0.0321(10) Uani 1 1 d .
H16 H 0.6821 -0.0098 0.8433 0.039 Uiso 1 1 calc R
N17 N 0.5533(3) -0.0819(3) 0.82276(13) 0.0348(11) Uani 1 1 d .
H17 H 0.5845 -0.0725 0.8031 0.042 Uiso 1 1 calc R
N18 N 0.5149(3) -0.1309(3) 0.73884(12) 0.0369(11) Uani 1 1 d .
H18 H 0.5221 -0.0715 0.7394 0.044 Uiso 1 1 calc R
N19 N 0.6097(3) -0.1312(4) 0.69444(15) 0.0502(14) Uani 1 1 d .
H19 H 0.6318 -0.0834 0.7091 0.060 Uiso 1 1 calc R
N20 N 0.7267(4) -0.1949(5) 0.54063(16) 0.0603(17) Uani 1 1 d .
N21 N 0.9461(3) 0.7846(4) 0.84943(13) 0.0407(12) Uani 1 1 d .
N22 N 0.1938(3) 0.1551(4) 0.59297(14) 0.0450(13) Uani 1 1 d .
N23 N 0.3119(3) 0.1278(3) 0.89498(14) 0.0391(11) Uani 1 1 d .
N24 N 0.5695(3) 0.4946(4) 0.6484(2) 0.0656(17) Uani 1 1 d .
C1 C 0.9691(4) 0.1893(5) 0.95438(17) 0.0468(17) Uani 1 1 d .
C2 C 1.0284(4) 0.1265(5) 0.95006(17) 0.0447(15) Uani 1 1 d .
H2A H 1.0592 0.0971 0.9748 0.054 Uiso 1 1 calc R
C3 C 1.0436(4) 0.1055(4) 0.90966(17) 0.0418(15) Uani 1 1 d .
H3A H 1.0849 0.0614 0.9065 0.050 Uiso 1 1 calc R
C4 C 0.9985(3) 0.1488(4) 0.87330(16) 0.0374(14) Uani 1 1 d .
C5 C 0.9391(4) 0.2138(5) 0.87813(17) 0.0466(16) Uani 1 1 d .
H5 H 0.9082 0.2439 0.8536 0.056 Uiso 1 1 calc R
C6 C 0.9250(4) 0.2349(5) 0.91975(19) 0.0517(17) Uani 1 1 d .
H6 H 0.8853 0.2802 0.9237 0.062 Uiso 1 1 calc R
C7 C 1.0477(3) 0.0580(4) 0.81742(17) 0.0391(14) Uani 1 1 d .
C8 C 1.0716(3) -0.0072(4) 0.74863(18) 0.0371(14) Uani 1 1 d .
C9 C 1.1392(3) -0.0612(4) 0.7657(2) 0.0465(16) Uani 1 1 d .
H9 H 1.1631 -0.0573 0.7955 0.056 Uiso 1 1 calc R
C10 C 1.1714(4) -0.1199(5) 0.7397(2) 0.0585(19) Uani 1 1 d .
H10 H 1.2170 -0.1583 0.7516 0.070 Uiso 1 1 calc R
C11 C 1.1387(4) -0.1244(5) 0.6963(2) 0.0558(18) Uani 1 1 d .
H11 H 1.1632 -0.1640 0.6782 0.067 Uiso 1 1 calc R
C12 C 1.0719(4) -0.0729(4) 0.67920(19) 0.0446(15) Uani 1 1 d .
H12 H 1.0495 -0.0773 0.6492 0.054 Uiso 1 1 calc R
C13 C 1.0358(3) -0.0144(4) 0.70430(18) 0.0410(15) Uani 1 1 d .
C14 C 0.9333(4) 0.0579(4) 0.64549(16) 0.0399(15) Uani 1 1 d .
C15 C 0.8194(3) 0.1430(5) 0.60065(16) 0.0449(15) Uani 1 1 d .
H15 H 0.7649 0.1683 0.6061 0.054 Uiso 1 1 calc R
C16 C 0.7980(4) 0.0843(5) 0.56014(17) 0.0558(18) Uani 1 1 d .
H16A H 0.8501 0.0571 0.5535 0.067 Uiso 1 1 calc R
H16B H 0.7603 0.0342 0.5654 0.067 Uiso 1 1 calc R
C17 C 0.7560(5) 0.1400(6) 0.52235(19) 0.073(2) Uani 1 1 d .
H17A H 0.7017 0.1631 0.5281 0.088 Uiso 1 1 calc R
H17B H 0.7445 0.1010 0.4963 0.088 Uiso 1 1 calc R
C18 C 0.8100(5) 0.2190(6) 0.51419(19) 0.073(2) Uani 1 1 d .
H18A H 0.7802 0.2554 0.4897 0.088 Uiso 1 1 calc R
H18B H 0.8627 0.1960 0.5064 0.088 Uiso 1 1 calc R
C19 C 0.8304(5) 0.2783(6) 0.55363(19) 0.068(2) Uani 1 1 d .
H19A H 0.7781 0.3061 0.5597 0.081 Uiso 1 1 calc R
H19B H 0.8683 0.3280 0.5481 0.081 Uiso 1 1 calc R
C20 C 0.8724(4) 0.2240(5) 0.59282(16) 0.0470(15) Uani 1 1 d .
H20 H 0.9276 0.2012 0.5873 0.056 Uiso 1 1 calc R
C21 C 0.9527(3) 0.3356(4) 0.63933(17) 0.0406(14) Uani 1 1 d .
C22 C 1.0180(3) 0.4433(4) 0.69527(18) 0.0393(14) Uani 1 1 d .
C23 C 1.0672(4) 0.4896(5) 0.6704(2) 0.0492(16) Uani 1 1 d .
H23 H 1.0607 0.4770 0.6404 0.059 Uiso 1 1 calc R
C24 C 1.1248(4) 0.5529(5) 0.6887(2) 0.0573(18) Uani 1 1 d .
H24 H 1.1581 0.5833 0.6712 0.069 Uiso 1 1 calc R
C25 C 1.1355(4) 0.5735(5) 0.7319(2) 0.0579(18) Uani 1 1 d .
H25 H 1.1748 0.6186 0.7441 0.070 Uiso 1 1 calc R
C26 C 1.0885(4) 0.5277(5) 0.7574(2) 0.0480(16) Uani 1 1 d .
H26 H 1.0966 0.5400 0.7874 0.058 Uiso 1 1 calc R
C27 C 1.0307(3) 0.4653(4) 0.73967(17) 0.0380(14) Uani 1 1 d .
C28 C 0.9480(4) 0.4622(5) 0.79716(18) 0.0463(16) Uani 1 1 d .
C29 C 0.8584(4) 0.4334(4) 0.85067(18) 0.0465(16) Uani 1 1 d .
C30 C 0.9038(4) 0.4855(5) 0.88433(18) 0.0478(16) Uani 1 1 d .
H30 H 0.9565 0.5109 0.8816 0.057 Uiso 1 1 calc R
C31 C 0.8722(4) 0.4993(5) 0.92074(18) 0.0508(16) Uani 1 1 d .
H31 H 0.9041 0.5323 0.9441 0.061 Uiso 1 1 calc R
C32 C 0.7956(4) 0.4665(4) 0.92422(18) 0.0447(15) Uani 1 1 d .
C33 C 0.7507(4) 0.4162(5) 0.89209(18) 0.0534(18) Uani 1 1 d .
H33 H 0.6970 0.3934 0.8948 0.064 Uiso 1 1 calc R
C34 C 0.7831(4) 0.3979(5) 0.85527(19) 0.0542(18) Uani 1 1 d .
H34 H 0.7526 0.3606 0.8332 0.065 Uiso 1 1 calc R
C35 C 0.5352(4) 0.0894(5) 0.54394(17) 0.0541(19) Uani 1 1 d .
C36 C 0.5656(4) 0.0379(6) 0.57912(18) 0.0578(19) Uani 1 1 d .
H36 H 0.5992 -0.0141 0.5768 0.069 Uiso 1 1 calc R
C37 C 0.5467(3) 0.0626(5) 0.61768(17) 0.0432(15) Uani 1 1 d .
H37 H 0.5689 0.0278 0.6426 0.052 Uiso 1 1 calc R
C38 C 0.4970(3) 0.1358(4) 0.62198(15) 0.0348(13) Uani 1 1 d .
C39 C 0.4628(4) 0.1853(5) 0.58456(16) 0.0456(16) Uani 1 1 d .
H39 H 0.4266 0.2355 0.5863 0.055 Uiso 1 1 calc R
C40 C 0.4822(4) 0.1604(6) 0.54555(16) 0.0549(19) Uani 1 1 d .
H40 H 0.4589 0.1924 0.5200 0.066 Uiso 1 1 calc R
C41 C 0.4480(3) 0.2321(4) 0.67565(17) 0.0382(14) Uani 1 1 d .
C42 C 0.4218(3) 0.3039(4) 0.74346(17) 0.0375(14) Uani 1 1 d .
C43 C 0.3552(4) 0.3571(5) 0.7239(2) 0.0486(16) Uani 1 1 d .
H43 H 0.3338 0.3501 0.6939 0.058 Uiso 1 1 calc R
C44 C 0.3191(4) 0.4207(5) 0.7475(2) 0.0533(17) Uani 1 1 d .
H44 H 0.2736 0.4573 0.7340 0.064 Uiso 1 1 calc R
C45 C 0.3506(4) 0.4298(4) 0.7912(2) 0.0491(17) Uani 1 1 d .
H45 H 0.3250 0.4711 0.8080 0.059 Uiso 1 1 calc R
C46 C 0.4184(4) 0.3797(4) 0.8102(2) 0.0475(16) Uani 1 1 d .
H46 H 0.4411 0.3896 0.8398 0.057 Uiso 1 1 calc R
C47 C 0.4553(3) 0.3146(4) 0.78735(17) 0.0358(13) Uani 1 1 d .
C48 C 0.5458(3) 0.2411(4) 0.84989(17) 0.0360(14) Uani 1 1 d .
C49 C 0.6363(3) 0.1474(4) 0.90127(14) 0.0339(13) Uani 1 1 d .
H49 H 0.5829 0.1276 0.9102 0.041 Uiso 1 1 calc R
C50 C 0.6831(4) 0.2125(4) 0.93622(16) 0.0425(14) Uani 1 1 d .
H50A H 0.7353 0.2344 0.9275 0.051 Uiso 1 1 calc R
H50B H 0.6474 0.2659 0.9391 0.051 Uiso 1 1 calc R
C51 C 0.7050(4) 0.1628(5) 0.98002(17) 0.0524(17) Uani 1 1 d .
H51A H 0.7372 0.2041 1.0018 0.063 Uiso 1 1 calc R
H51B H 0.6526 0.1456 0.9900 0.063 Uiso 1 1 calc R
C52 C 0.7555(4) 0.0796(5) 0.97603(16) 0.0488(15) Uani 1 1 d .
H52A H 0.7666 0.0473 1.0041 0.059 Uiso 1 1 calc R
H52B H 0.8102 0.0974 0.9688 0.059 Uiso 1 1 calc R
C53 C 0.7104(4) 0.0159(4) 0.94141(16) 0.0453(15) Uani 1 1 d .
H53A H 0.6584 -0.0069 0.9500 0.054 Uiso 1 1 calc R
H53B H 0.7468 -0.0370 0.9385 0.054 Uiso 1 1 calc R
C54 C 0.6884(3) 0.0653(4) 0.89797(14) 0.0337(12) Uani 1 1 d .
H54 H 0.7426 0.0876 0.8909 0.040 Uiso 1 1 calc R
C55 C 0.5766(3) -0.0351(4) 0.86118(15) 0.0326(13) Uani 1 1 d .
C56 C 0.4870(3) -0.1416(4) 0.81154(17) 0.0367(14) Uani 1 1 d .
C57 C 0.4404(4) -0.1770(4) 0.83996(17) 0.0419(15) Uani 1 1 d .
H57 H 0.4502 -0.1565 0.8690 0.050 Uiso 1 1 calc R
C58 C 0.3799(4) -0.2414(4) 0.82684(19) 0.0471(16) Uani 1 1 d .
H58 H 0.3494 -0.2662 0.8472 0.056 Uiso 1 1 calc R
C59 C 0.3627(4) -0.2706(5) 0.78501(19) 0.0473(16) Uani 1 1 d .
H59 H 0.3214 -0.3160 0.7762 0.057 Uiso 1 1 calc R
C60 C 0.4067(4) -0.2325(4) 0.75597(19) 0.0463(15) Uani 1 1 d .
H60 H 0.3936 -0.2508 0.7266 0.056 Uiso 1 1 calc R
C61 C 0.4681(3) -0.1698(4) 0.76771(16) 0.0345(13) Uani 1 1 d .
C62 C 0.5488(4) -0.1797(5) 0.71068(17) 0.0413(15) Uani 1 1 d .
C63 C 0.6379(4) -0.1526(5) 0.65705(18) 0.0434(15) Uani 1 1 d .
C64 C 0.7147(4) -0.1159(5) 0.65116(19) 0.0485(17) Uani 1 1 d .
H64 H 0.7471 -0.0811 0.6736 0.058 Uiso 1 1 calc R
C65 C 0.7440(4) -0.1294(5) 0.6135(2) 0.0533(18) Uani 1 1 d .
H65 H 0.7953 -0.1026 0.6092 0.064 Uiso 1 1 calc R
C66 C 0.6964(4) -0.1837(5) 0.58136(17) 0.0471(16) Uani 1 1 d .
C67 C 0.6218(4) -0.2210(4) 0.58617(17) 0.0437(15) Uani 1 1 d .
H67 H 0.5902 -0.2569 0.5639 0.052 Uiso 1 1 calc R
C68 C 0.5932(4) -0.2057(5) 0.62412(17) 0.0464(16) Uani 1 1 d .
H68 H 0.5415 -0.2321 0.6279 0.056 Uiso 1 1 calc R
C69 C -0.0243(8) 0.7852(11) 0.5747(5) 0.154(5) Uani 1 1 d .
H69A H -0.0477 0.8135 0.5984 0.185 Uiso 1 1 calc R
H69B H -0.0704 0.7569 0.5539 0.185 Uiso 1 1 calc R
C70 C 0.1034(6) 0.8476(9) 0.5726(3) 0.089(3) Uani 1 1 d .
H70A H 0.1140 0.8925 0.5964 0.107 Uiso 1 1 calc R
H70B H 0.1434 0.8600 0.5530 0.107 Uiso 1 1 calc R
C71 C 0.1171(8) 0.7625(15) 0.5891(3) 0.152(7) Uani 1 1 d .
H71A H 0.1514 0.7660 0.6185 0.183 Uiso 1 1 calc R
H71B H 0.1485 0.7264 0.5708 0.183 Uiso 1 1 calc R
C72 C 0.0406(9) 0.7196(9) 0.5909(6) 0.206(8) Uani 1 1 d .
H72A H 0.0377 0.7023 0.6210 0.247 Uiso 1 1 calc R
H72B H 0.0341 0.6640 0.5728 0.247 Uiso 1 1 calc R
C73 C 0.3868(10) 0.516(3) 0.9253(9) 0.42(3) Uani 1 1 d .
H73A H 0.3655 0.5602 0.9445 0.506 Uiso 1 1 calc R
H73B H 0.3375 0.4899 0.9060 0.506 Uiso 1 1 calc R
C74 C 0.4302(18) 0.5605(18) 0.9019(4) 0.31(2) Uani 1 1 d .
H74A H 0.4280 0.6270 0.9065 0.367 Uiso 1 1 calc R
H74B H 0.4128 0.5466 0.8708 0.367 Uiso 1 1 calc R
C75 C 0.5086(11) 0.5244(12) 0.9188(4) 0.170(7) Uani 1 1 d .
H75A H 0.5227 0.4716 0.9020 0.203 Uiso 1 1 calc R
H75B H 0.5537 0.5706 0.9212 0.203 Uiso 1 1 calc R
C76 C 0.4919(9) 0.499(3) 0.9585(8) 0.46(3) Uani 1 1 d .
H76A H 0.5327 0.4542 0.9733 0.552 Uiso 1 1 calc R
H76B H 0.4891 0.5522 0.9776 0.552 Uiso 1 1 calc R
C77 C 1.1798(6) 0.6207(9) 0.8656(4) 0.132(5) Uani 1 1 d .
H77A H 1.1834 0.6517 0.8385 0.198 Uiso 1 1 calc R
H77B H 1.1329 0.5775 0.8608 0.198 Uiso 1 1 calc R
H77C H 1.2323 0.5879 0.8760 0.198 Uiso 1 1 calc R
C78 C 1.1665(5) 0.6856(7) 0.8967(3) 0.083(3) Uani 1 1 d .
H78A H 1.2209 0.7153 0.9082 0.099 Uiso 1 1 calc R
H78B H 1.1485 0.6531 0.9210 0.099 Uiso 1 1 calc R
C79 C 1.1017(4) 0.7602(5) 0.8810(2) 0.0580(18) Uani 1 1 d .
H79A H 1.1022 0.8060 0.9041 0.070 Uiso 1 1 calc R
H79B H 1.1169 0.7913 0.8556 0.070 Uiso 1 1 calc R
C80 C 1.0143(4) 0.7200(4) 0.86874(18) 0.0465(15) Uani 1 1 d .
H80A H 1.0165 0.6700 0.8479 0.056 Uiso 1 1 calc R
H80B H 0.9988 0.6928 0.8949 0.056 Uiso 1 1 calc R
C81 C 0.8638(4) 0.7327(5) 0.84115(19) 0.0502(16) Uani 1 1 d .
H81A H 0.8707 0.6790 0.8231 0.060 Uiso 1 1 calc R
H81B H 0.8530 0.7097 0.8692 0.060 Uiso 1 1 calc R
C82 C 0.7878(4) 0.7842(6) 0.8196(2) 0.064(2) Uani 1 1 d .
H82A H 0.7830 0.8408 0.8361 0.077 Uiso 1 1 calc R
H82B H 0.7954 0.8019 0.7903 0.077 Uiso 1 1 calc R
C83 C 0.7102(4) 0.7328(5) 0.81637(19) 0.0542(17) Uani 1 1 d .
H83A H 0.7180 0.6716 0.8045 0.065 Uiso 1 1 calc R
H83B H 0.6652 0.7640 0.7961 0.065 Uiso 1 1 calc R
C84 C 0.6839(6) 0.7229(8) 0.8593(3) 0.108(3) Uani 1 1 d .
H84A H 0.6821 0.7830 0.8725 0.162 Uiso 1 1 calc R
H84B H 0.7242 0.6842 0.8781 0.162 Uiso 1 1 calc R
H84C H 0.6280 0.6951 0.8553 0.162 Uiso 1 1 calc R
C85 C 0.9086(4) 0.9022(6) 0.99516(19) 0.065(2) Uani 1 1 d .
H85A H 0.9380 0.8485 1.0089 0.098 Uiso 1 1 calc R
H85B H 0.8479 0.8918 0.9904 0.098 Uiso 1 1 calc R
H85C H 0.9227 0.9553 1.0139 0.098 Uiso 1 1 calc R
C86 C 0.9354(4) 0.9194(5) 0.95227(18) 0.0545(18) Uani 1 1 d .
H86A H 0.9079 0.9756 0.9395 0.065 Uiso 1 1 calc R
H86B H 0.9968 0.9298 0.9575 0.065 Uiso 1 1 calc R
C87 C 0.9148(4) 0.8433(5) 0.92040(18) 0.0490(16) Uani 1 1 d .
H87A H 0.8535 0.8321 0.9151 0.059 Uiso 1 1 calc R
H87B H 0.9433 0.7870 0.9327 0.059 Uiso 1 1 calc R
C88 C 0.9418(4) 0.8649(4) 0.87809(17) 0.0388(14) Uani 1 1 d .
H88A H 0.9020 0.9097 0.8623 0.047 Uiso 1 1 calc R
H88B H 0.9978 0.8940 0.8843 0.047 Uiso 1 1 calc R
C89 C 0.9633(4) 0.8227(5) 0.80676(16) 0.0459(15) Uani 1 1 d .
H89A H 1.0164 0.8577 0.8122 0.055 Uiso 1 1 calc R
H89B H 0.9175 0.8648 0.7944 0.055 Uiso 1 1 calc R
C90 C 0.9699(5) 0.7450(7) 0.77352(19) 0.076(3) Uani 1 1 d .
H90A H 0.9385 0.6903 0.7797 0.091 Uiso 1 1 calc R
H90B H 1.0292 0.7282 0.7738 0.091 Uiso 1 1 calc R
C91 C 0.9255(9) 0.7929(7) 0.7251(3) 0.168(7) Uani 1 1 d .
H91A H 0.8636 0.7963 0.7217 0.202 Uiso 1 1 calc R
H91B H 0.9482 0.8545 0.7216 0.202 Uiso 1 1 calc R
C92 C 0.9491(9) 0.7339(10) 0.6980(6) 0.208(9) Uani 1 1 d .
H92A H 0.9189 0.6765 0.6992 0.312 Uiso 1 1 calc R
H92B H 1.0097 0.7231 0.7060 0.312 Uiso 1 1 calc R
H92C H 0.9363 0.7585 0.6686 0.312 Uiso 1 1 calc R
C93 C 0.1641(4) 0.2527(6) 0.7447(2) 0.063(2) Uani 1 1 d .
H93A H 0.1578 0.3185 0.7402 0.095 Uiso 1 1 calc R
H93B H 0.2237 0.2378 0.7537 0.095 Uiso 1 1 calc R
H93C H 0.1333 0.2337 0.7673 0.095 Uiso 1 1 calc R
C94 C 0.1298(4) 0.2039(5) 0.70363(19) 0.0543(18) Uani 1 1 d .
H94A H 0.0723 0.2263 0.6925 0.065 Uiso 1 1 calc R
H94B H 0.1258 0.1381 0.7098 0.065 Uiso 1 1 calc R
C95 C 0.1830(3) 0.2162(5) 0.66877(18) 0.0454(15) Uani 1 1 d .
H95A H 0.1869 0.2816 0.6619 0.054 Uiso 1 1 calc R
H95B H 0.2404 0.1929 0.6792 0.054 Uiso 1 1 calc R
C96 C 0.1422(4) 0.1641(5) 0.62856(18) 0.0499(17) Uani 1 1 d .
H96A H 0.1284 0.1021 0.6375 0.060 Uiso 1 1 calc R
H96B H 0.0886 0.1945 0.6163 0.060 Uiso 1 1 calc R
C97 C 0.1368(4) 0.1133(5) 0.5565(2) 0.0561(18) Uani 1 1 d .
H97A H 0.0877 0.1538 0.5481 0.067 Uiso 1 1 calc R
H97B H 0.1160 0.0550 0.5663 0.067 Uiso 1 1 calc R
C98 C 0.1748(4) 0.0949(6) 0.5170(2) 0.066(2) Uani 1 1 d .
H98A H 0.2238 0.0540 0.5246 0.079 Uiso 1 1 calc R
H98B H 0.1942 0.1527 0.5060 0.079 Uiso 1 1 calc R
C99 C 0.1081(5) 0.0500(6) 0.4817(2) 0.084(3) Uani 1 1 d .
H99A H 0.0946 -0.0114 0.4913 0.101 Uiso 1 1 calc R
H99B H 0.0560 0.0868 0.4773 0.101 Uiso 1 1 calc R
C100 C 0.1400(6) 0.0425(8) 0.4392(3) 0.115(4) Uani 1 1 d .
H10V H 0.1985 0.0220 0.4449 0.173 Uiso 1 1 calc R
H10W H 0.1364 0.1022 0.4251 0.173 Uiso 1 1 calc R
H10$ H 0.1055 -0.0014 0.4204 0.173 Uiso 1 1 calc R
C101 C 0.3387(8) -0.1361(12) 0.6318(5) 0.187(7) Uani 1 1 d .
H10S H 0.3081 -0.1666 0.6060 0.281 Uiso 1 1 calc R
H10T H 0.3090 -0.1453 0.6559 0.281 Uiso 1 1 calc R
H10U H 0.3954 -0.1616 0.6392 0.281 Uiso 1 1 calc R
C102 C 0.3436(6) -0.0481(6) 0.6240(4) 0.122(5) Uani 1 1 d .
H10Q H 0.3645 -0.0399 0.5967 0.147 Uiso 1 1 calc R
H10R H 0.3851 -0.0204 0.6474 0.147 Uiso 1 1 calc R
C103 C 0.2564(4) 0.0047(6) 0.6206(3) 0.075(2) Uani 1 1 d .
H10D H 0.2124 -0.0251 0.5992 0.090 Uiso 1 1 calc R
H10E H 0.2380 0.0047 0.6489 0.090 Uiso 1 1 calc R
C104 C 0.2706(4) 0.0988(5) 0.6072(2) 0.0484(16) Uani 1 1 d .
H10O H 0.3024 0.0962 0.5831 0.058 Uiso 1 1 calc R
H10P H 0.3066 0.1303 0.6316 0.058 Uiso 1 1 calc R
C105 C 0.2244(3) 0.2463(4) 0.58133(18) 0.0405(14) Uani 1 1 d .
H10H H 0.2598 0.2728 0.6073 0.049 Uiso 1 1 calc R
H10I H 0.2605 0.2375 0.5595 0.049 Uiso 1 1 calc R
C106 C 0.1573(3) 0.3130(4) 0.56407(19) 0.0441(15) Uani 1 1 d .
H10J H 0.1117 0.3095 0.5811 0.053 Uiso 1 1 calc R
H10K H 0.1334 0.2977 0.5337 0.053 Uiso 1 1 calc R
C107 C 0.1928(4) 0.4090(5) 0.56641(16) 0.0457(16) Uani 1 1 d .
H10F H 0.2406 0.4112 0.5508 0.055 Uiso 1 1 calc R
H10G H 0.2142 0.4250 0.5970 0.055 Uiso 1 1 calc R
C108 C 0.1268(4) 0.4788(5) 0.5468(2) 0.064(2) Uani 1 1 d .
H10L H 0.0737 0.4657 0.5562 0.095 Uiso 1 1 calc R
H10M H 0.1185 0.4754 0.5152 0.095 Uiso 1 1 calc R
H10N H 0.1460 0.5400 0.5562 0.095 Uiso 1 1 calc R
C109 C 0.3658(5) 0.2666(8) 1.0429(3) 0.102(3) Uani 1 1 d .
H10A H 0.3455 0.2124 1.0560 0.153 Uiso 1 1 calc R
H10B H 0.3195 0.3098 1.0351 0.153 Uiso 1 1 calc R
H10C H 0.4108 0.2951 1.0637 0.153 Uiso 1 1 calc R
C110 C 0.3986(5) 0.2399(7) 1.0036(2) 0.083(3) Uani 1 1 d .
H11I H 0.4453 0.1962 1.0118 0.100 Uiso 1 1 calc R
H11J H 0.4215 0.2945 0.9914 0.100 Uiso 1 1 calc R
C111 C 0.3332(4) 0.1978(5) 0.96971(19) 0.0524(17) Uani 1 1 d .
H11E H 0.3107 0.1422 0.9812 0.063 Uiso 1 1 calc R
H11F H 0.2862 0.2410 0.9611 0.063 Uiso 1 1 calc R
C112 C 0.3710(4) 0.1747(5) 0.93226(17) 0.0449(16) Uani 1 1 d .
H11A H 0.4197 0.1343 0.9420 0.054 Uiso 1 1 calc R
H11B H 0.3926 0.2313 0.9211 0.054 Uiso 1 1 calc R
C113 C 0.3621(3) 0.1168(5) 0.85927(17) 0.0438(15) Uani 1 1 d .
H11C H 0.4152 0.0853 0.8714 0.053 Uiso 1 1 calc R
H11D H 0.3770 0.1783 0.8502 0.053 Uiso 1 1 calc R
C114 C 0.3202(3) 0.0654(5) 0.81944(17) 0.0431(14) Uani 1 1 d .
H11P H 0.2620 0.0875 0.8100 0.052 Uiso 1 1 calc R
H11Q H 0.3182 -0.0004 0.8259 0.052 Uiso 1 1 calc R
C115 C 0.3710(4) 0.0813(5) 0.78403(18) 0.0445(15) Uani 1 1 d .
H11R H 0.3728 0.1475 0.7782 0.053 Uiso 1 1 calc R
H11S H 0.4294 0.0606 0.7943 0.053 Uiso 1 1 calc R
C116 C 0.3361(4) 0.0328(5) 0.74258(19) 0.0528(17) Uani 1 1 d .
H11T H 0.2791 0.0546 0.7316 0.079 Uiso 1 1 calc R
H11U H 0.3348 -0.0328 0.7479 0.079 Uiso 1 1 calc R
H11V H 0.3718 0.0451 0.7213 0.079 Uiso 1 1 calc R
C117 C 0.1403(5) 0.3649(6) 0.8989(2) 0.071(2) Uani 1 1 d .
H11K H 0.1861 0.3982 0.9170 0.107 Uiso 1 1 calc R
H11L H 0.1259 0.3113 0.9146 0.107 Uiso 1 1 calc R
H11M H 0.0910 0.4046 0.8919 0.107 Uiso 1 1 calc R
C118 C 0.1681(4) 0.3345(5) 0.8572(2) 0.0576(18) Uani 1 1 d .
H11G H 0.1225 0.2978 0.8401 0.069 Uiso 1 1 calc R
H11H H 0.1757 0.3892 0.8400 0.069 Uiso 1 1 calc R
C119 C 0.2486(4) 0.2792(5) 0.86361(19) 0.0468(15) Uani 1 1 d .
H11N H 0.2685 0.2740 0.8358 0.056 Uiso 1 1 calc R
H11O H 0.2925 0.3108 0.8844 0.056 Uiso 1 1 calc R
C120 C 0.2348(3) 0.1855(4) 0.88035(18) 0.0431(15) Uani 1 1 d .
H12S H 0.1970 0.1519 0.8574 0.052 Uiso 1 1 calc R
H12T H 0.2050 0.1920 0.9050 0.052 Uiso 1 1 calc R
C121 C 0.2819(3) 0.0382(4) 0.90904(17) 0.0389(14) Uani 1 1 d .
H12N H 0.2472 0.0085 0.8837 0.047 Uiso 1 1 calc R
H12O H 0.2452 0.0498 0.9303 0.047 Uiso 1 1 calc R
C122 C 0.3496(3) -0.0269(4) 0.92865(18) 0.0417(15) Uani 1 1 d .
H12J H 0.3961 -0.0247 0.9122 0.050 Uiso 1 1 calc R
H12K H 0.3721 -0.0083 0.9587 0.050 Uiso 1 1 calc R
C123 C 0.3168(4) -0.1220(5) 0.92841(19) 0.0473(16) Uani 1 1 d .
H12L H 0.2986 -0.1421 0.8982 0.057 Uiso 1 1 calc R
H12M H 0.2671 -0.1228 0.9426 0.057 Uiso 1 1 calc R
C124 C 0.3816(4) -0.1885(5) 0.95135(19) 0.0567(19) Uani 1 1 d .
H12P H 0.3963 -0.1721 0.9819 0.085 Uiso 1 1 calc R
H12Q H 0.4320 -0.1860 0.9383 0.085 Uiso 1 1 calc R
H12R H 0.3584 -0.2502 0.9486 0.085 Uiso 1 1 calc R
C125 C 0.5752(9) 0.5324(14) 0.8027(3) 0.248(12) Uani 1 1 d .
H12U H 0.5189 0.5170 0.8077 0.373 Uiso 1 1 calc R
H12V H 0.5789 0.5981 0.7981 0.373 Uiso 1 1 calc R
H12W H 0.6170 0.5145 0.8278 0.373 Uiso 1 1 calc R
C126 C 0.5905(7) 0.4870(9) 0.7669(3) 0.145(6) Uani 1 1 d .
H12B H 0.5822 0.4212 0.7713 0.174 Uiso 1 1 calc R
H12C H 0.6502 0.4960 0.7650 0.174 Uiso 1 1 calc R
C127 C 0.5381(7) 0.5134(7) 0.7243(3) 0.111(4) Uani 1 1 d .
H12H H 0.4780 0.5113 0.7265 0.133 Uiso 1 1 calc R
H12I H 0.5518 0.5766 0.7171 0.133 Uiso 1 1 calc R
C128 C 0.5536(6) 0.4512(7) 0.6893(3) 0.100(3) Uani 1 1 d .
H12D H 0.5044 0.4105 0.6819 0.120 Uiso 1 1 calc R
H12E H 0.6025 0.4125 0.7009 0.120 Uiso 1 1 calc R
C129 C 0.5743(5) 0.4199(6) 0.6173(3) 0.086(3) Uani 1 1 d .
H12F H 0.5188 0.3896 0.6107 0.103 Uiso 1 1 calc R
H12G H 0.6153 0.3743 0.6314 0.103 Uiso 1 1 calc R
C130 C 0.5988(5) 0.4474(7) 0.5755(3) 0.100(3) Uani 1 1 d .
H13O H 0.6588 0.4648 0.5806 0.120 Uiso 1 1 calc R
H13P H 0.5652 0.5007 0.5634 0.120 Uiso 1 1 calc R
C131 C 0.5837(6) 0.3683(7) 0.5436(4) 0.107(3) Uani 1 1 d .
H13J H 0.6136 0.3139 0.5571 0.128 Uiso 1 1 calc R
H13K H 0.5229 0.3541 0.5375 0.128 Uiso 1 1 calc R
C132 C 0.6125(7) 0.3875(9) 0.5014(4) 0.131(4) Uani 1 1 d .
H13L H 0.6732 0.3982 0.5070 0.197 Uiso 1 1 calc R
H13M H 0.5835 0.4416 0.4879 0.197 Uiso 1 1 calc R
H13N H 0.5994 0.3352 0.4820 0.197 Uiso 1 1 calc R
C133 C 0.3295(5) 0.6283(9) 0.6517(3) 0.120(4) Uani 1 1 d .
H13E H 0.3817 0.6453 0.6710 0.180 Uiso 1 1 calc R
H13F H 0.3011 0.5804 0.6652 0.180 Uiso 1 1 calc R
H13G H 0.2929 0.6817 0.6461 0.180 Uiso 1 1 calc R
C134 C 0.3489(5) 0.5948(5) 0.6109(2) 0.067(2) Uani 1 1 d .
H13H H 0.3696 0.6459 0.5952 0.080 Uiso 1 1 calc R
H13I H 0.2969 0.5713 0.5927 0.080 Uiso 1 1 calc R
C135 C 0.4136(4) 0.5209(6) 0.6178(2) 0.067(2) Uani 1 1 d .
H13A H 0.4014 0.4783 0.6402 0.081 Uiso 1 1 calc R
H13B H 0.4117 0.4863 0.5906 0.081 Uiso 1 1 calc R
C136 C 0.4986(4) 0.5612(5) 0.63157(19) 0.0500(16) Uani 1 1 d .
H13C H 0.4955 0.6065 0.6545 0.060 Uiso 1 1 calc R
H13D H 0.5136 0.5944 0.6067 0.060 Uiso 1 1 calc R
C137 C 0.6482(4) 0.5476(6) 0.6557(3) 0.090(3) Uani 1 1 d .
H13Q H 0.6451 0.5945 0.6779 0.109 Uiso 1 1 calc R
H13R H 0.6535 0.5794 0.6286 0.109 Uiso 1 1 calc R
C138 C 0.7248(5) 0.4909(7) 0.6698(4) 0.143(5) Uani 1 1 d .
H13S H 0.7274 0.4405 0.6493 0.171 Uiso 1 1 calc R
H13T H 0.7250 0.4650 0.6989 0.171 Uiso 1 1 calc R
C139 C 0.8123(12) 0.5684(14) 0.6708(6) 0.290(17) Uani 1 1 d .
H13U H 0.8661 0.5393 0.6680 0.348 Uiso 1 1 calc R
H13V H 0.8001 0.6229 0.6523 0.348 Uiso 1 1 calc R
C140 C 0.7991(8) 0.5782(11) 0.7120(6) 0.243(12) Uani 1 1 d .
H14A H 0.7515 0.5403 0.7162 0.365 Uiso 1 1 calc R
H14B H 0.7867 0.6421 0.7171 0.365 Uiso 1 1 calc R
H14C H 0.8494 0.5594 0.7322 0.365 Uiso 1 1 calc R

loop_
_atom_site_aniso_label
_atom_site_aniso_U_11
_atom_site_aniso_U_22
_atom_site_aniso_U_33
_atom_site_aniso_U_23
_atom_site_aniso_U_13
_atom_site_aniso_U_12
P1 0.0341(8) 0.0366(9) 0.0297(7) 0.0020(6) 0.0100(6) -0.0036(7)
P2 0.0494(10) 0.0492(12) 0.0435(8) -0.0059(8) 0.0130(7) -0.0123(8)
O1 0.101(4) 0.089(4) 0.030(2) -0.020(3) 0.015(2) -0.017(3)
O2 0.067(3) 0.098(5) 0.051(3) -0.027(3) 0.017(2) -0.005(3)
O3 0.053(3) 0.046(3) 0.034(2) 0.0011(19) 0.0053(18) 0.004(2)
O4 0.054(2) 0.060(3) 0.039(2) -0.016(2) 0.0187(19) -0.011(2)
O5 0.057(3) 0.061(3) 0.055(2) 0.000(2) 0.039(2) -0.007(2)
O6 0.077(3) 0.035(3) 0.049(2) -0.012(2) 0.022(2) -0.012(2)
O7 0.098(4) 0.114(5) 0.063(3) -0.021(3) 0.048(3) -0.015(4)
O8 0.099(4) 0.107(5) 0.056(3) -0.043(3) 0.031(3) -0.023(3)
O9 0.084(4) 0.129(6) 0.037(2) -0.023(3) 0.014(2) 0.009(4)
O10 0.127(5) 0.137(6) 0.028(2) 0.005(3) 0.015(3) 0.008(4)
O11 0.060(3) 0.043(3) 0.037(2) 0.0099(19) 0.0014(19) 0.007(2)
O12 0.043(2) 0.040(2) 0.0323(18) -0.0067(17) 0.0140(16) 0.0015(18)
O13 0.044(2) 0.041(2) 0.0336(19) -0.0032(17) 0.0212(17) -0.0038(18)
O14 0.068(3) 0.045(3) 0.047(2) -0.022(2) 0.022(2) -0.024(2)
O15 0.110(4) 0.097(5) 0.039(2) -0.021(3) 0.028(3) -0.006(3)
O16 0.064(3) 0.118(5) 0.068(3) -0.022(3) 0.041(3) -0.006(3)
O17 0.034(2) 0.033(2) 0.0347(18) 0.0094(16) 0.0049(15) -0.0047(17)
O18 0.058(2) 0.031(2) 0.0315(18) -0.0087(16) 0.0156(17) -0.0043(19)
O19 0.031(2) 0.040(3) 0.0333(18) 0.0075(17) 0.0078(15) -0.0073(18)
O20 0.038(2) 0.038(2) 0.0393(19) -0.0012(17) 0.0141(16) -0.0061(18)
O21 0.052(2) 0.035(2) 0.0337(19) -0.0034(17) 0.0179(17) -0.0062(19)
O22 0.0251(19) 0.037(2) 0.047(2) 0.0042(18) 0.0103(16) -0.0096(17)
O23 0.066(3) 0.063(3) 0.048(2) -0.015(2) 0.021(2) -0.013(2)
O24 0.039(2) 0.042(3) 0.0362(19) 0.0035(17) 0.0112(16) -0.0089(18)
O25 0.076(3) 0.066(4) 0.081(3) 0.027(3) -0.015(3) -0.014(3)
O26 0.040(3) 0.088(5) 0.154(5) 0.069(5) 0.004(3) 0.000(3)
O27 0.75(6) 0.31(3) 0.32(3) 0.16(2) -0.03(3) -0.20(4)
O28 0.258(15) 0.176(13) 0.262(14) 0.001(10) 0.050(12) -0.033(12)
N1 0.065(4) 0.076(5) 0.034(3) -0.013(3) 0.009(3) -0.022(3)
N2 0.038(3) 0.036(3) 0.032(2) 0.002(2) 0.0072(19) -0.001(2)
N3 0.043(3) 0.038(3) 0.029(2) 0.002(2) 0.0107(19) 0.000(2)
N4 0.044(3) 0.052(4) 0.032(2) -0.009(2) 0.016(2) 0.002(3)
N5 0.036(3) 0.056(4) 0.032(2) 0.001(2) 0.014(2) -0.010(2)
N6 0.046(3) 0.057(4) 0.038(2) -0.010(2) 0.026(2) -0.016(3)
N7 0.045(3) 0.038(3) 0.034(2) 0.001(2) 0.020(2) -0.004(2)
N8 0.055(3) 0.032(3) 0.050(3) -0.013(2) 0.020(2) -0.008(3)
N9 0.078(4) 0.040(3) 0.043(3) -0.015(2) 0.030(3) -0.018(3)
N10 0.076(4) 0.062(4) 0.051(3) -0.008(3) 0.029(3) 0.000(3)
N11 0.076(5) 0.125(7) 0.036(3) -0.010(4) 0.008(3) 0.006(5)
N12 0.042(3) 0.034(3) 0.038(2) 0.007(2) 0.002(2) 0.001(2)
N13 0.036(3) 0.027(3) 0.042(2) 0.007(2) 0.013(2) 0.006(2)
N14 0.039(3) 0.038(3) 0.032(2) -0.001(2) 0.013(2) 0.001(2)
N15 0.034(3) 0.042(3) 0.026(2) 0.0006(19) 0.0126(19) 0.001(2)
N16 0.032(2) 0.038(3) 0.027(2) -0.0101(19) 0.0062(18) -0.006(2)
N17 0.036(3) 0.042(3) 0.029(2) -0.005(2) 0.0112(19) -0.015(2)
N18 0.049(3) 0.035(3) 0.029(2) -0.008(2) 0.013(2) -0.011(2)
N19 0.055(3) 0.053(4) 0.048(3) -0.026(3) 0.026(2) -0.025(3)
N20 0.068(4) 0.078(5) 0.039(3) -0.013(3) 0.021(3) 0.018(3)
N21 0.049(3) 0.036(3) 0.035(2) -0.005(2) 0.001(2) -0.002(2)
N22 0.039(3) 0.049(4) 0.047(3) -0.001(2) 0.007(2) -0.006(2)
N23 0.033(3) 0.037(3) 0.047(3) 0.005(2) 0.005(2) -0.002(2)
N24 0.052(3) 0.038(4) 0.103(5) 0.021(3) 0.003(3) 0.004(3)
C1 0.050(4) 0.066(5) 0.025(3) -0.012(3) 0.007(3) -0.014(3)
C2 0.050(4) 0.048(4) 0.034(3) -0.006(3) 0.005(3) -0.013(3)
C3 0.038(3) 0.044(4) 0.044(3) -0.003(3) 0.006(3) -0.005(3)
C4 0.033(3) 0.044(4) 0.036(3) -0.004(3) 0.006(2) -0.005(3)
C5 0.044(3) 0.064(5) 0.029(3) -0.007(3) 0.000(2) -0.002(3)
C6 0.043(4) 0.061(5) 0.052(4) -0.013(3) 0.011(3) 0.000(3)
C7 0.034(3) 0.041(4) 0.044(3) 0.009(3) 0.013(3) -0.011(3)
C8 0.034(3) 0.030(4) 0.051(3) -0.003(3) 0.017(3) -0.004(3)
C9 0.034(3) 0.042(4) 0.069(4) -0.001(3) 0.025(3) -0.003(3)
C10 0.045(4) 0.050(5) 0.085(5) -0.008(4) 0.023(4) -0.001(3)
C11 0.057(4) 0.047(5) 0.072(5) -0.017(4) 0.032(4) -0.003(4)
C12 0.046(4) 0.041(4) 0.051(3) -0.008(3) 0.021(3) -0.002(3)
C13 0.039(3) 0.040(4) 0.048(3) -0.011(3) 0.019(3) -0.013(3)
C14 0.048(4) 0.041(4) 0.035(3) -0.012(3) 0.020(3) -0.019(3)
C15 0.039(3) 0.063(5) 0.032(3) -0.013(3) 0.006(2) -0.004(3)
C16 0.053(4) 0.072(5) 0.043(3) -0.014(3) 0.009(3) -0.010(4)
C17 0.072(5) 0.110(7) 0.035(3) -0.017(4) 0.004(3) 0.006(5)
C18 0.099(6) 0.087(6) 0.033(3) -0.005(4) 0.011(3) 0.012(5)
C19 0.093(5) 0.073(6) 0.042(3) 0.013(3) 0.026(4) 0.010(4)
C20 0.050(4) 0.060(4) 0.034(3) -0.011(3) 0.017(3) -0.006(3)
C21 0.040(3) 0.043(4) 0.043(3) -0.003(3) 0.018(3) 0.006(3)
C22 0.036(3) 0.035(4) 0.051(3) 0.007(3) 0.018(3) 0.000(3)
C23 0.041(3) 0.045(4) 0.066(4) 0.013(3) 0.022(3) -0.002(3)
C24 0.047(4) 0.050(5) 0.080(5) 0.016(4) 0.024(3) -0.006(3)
C25 0.031(3) 0.053(5) 0.089(5) -0.006(4) 0.011(3) -0.014(3)
C26 0.047(4) 0.044(4) 0.053(4) -0.004(3) 0.011(3) 0.004(3)
C27 0.041(3) 0.029(3) 0.046(3) 0.002(3) 0.013(3) 0.000(3)
C28 0.055(4) 0.049(5) 0.036(3) -0.004(3) 0.011(3) -0.006(3)
C29 0.076(5) 0.026(4) 0.043(3) -0.013(3) 0.024(3) -0.003(3)
C30 0.062(4) 0.042(4) 0.043(3) -0.013(3) 0.019(3) -0.009(3)
C31 0.076(5) 0.037(4) 0.039(3) -0.013(3) 0.011(3) -0.002(3)
C32 0.056(4) 0.039(4) 0.043(3) -0.006(3) 0.020(3) 0.005(3)
C33 0.070(4) 0.053(5) 0.043(3) -0.010(3) 0.026(3) -0.006(4)
C34 0.061(4) 0.059(5) 0.045(3) -0.013(3) 0.016(3) -0.008(4)
C35 0.061(4) 0.076(6) 0.025(3) 0.000(3) 0.009(3) 0.009(4)
C36 0.054(4) 0.082(6) 0.037(3) 0.002(3) 0.008(3) 0.006(4)
C37 0.042(3) 0.052(4) 0.032(3) 0.004(3) 0.000(2) 0.009(3)
C38 0.037(3) 0.043(4) 0.023(3) 0.001(2) 0.002(2) -0.008(3)
C39 0.042(3) 0.056(5) 0.036(3) 0.007(3) -0.001(3) -0.003(3)
C40 0.058(4) 0.087(6) 0.015(3) 0.005(3) -0.007(3) -0.007(4)
C41 0.041(3) 0.036(4) 0.036(3) 0.000(3) 0.003(2) -0.008(3)
C42 0.032(3) 0.040(4) 0.043(3) 0.008(3) 0.012(3) -0.003(3)
C43 0.053(4) 0.045(4) 0.049(3) 0.003(3) 0.013(3) 0.001(3)
C44 0.049(4) 0.047(4) 0.066(4) 0.014(3) 0.018(3) 0.012(3)
C45 0.046(4) 0.030(4) 0.077(5) 0.008(3) 0.026(3) 0.014(3)
C46 0.058(4) 0.035(4) 0.053(4) -0.006(3) 0.018(3) -0.001(3)
C47 0.040(3) 0.030(3) 0.040(3) 0.002(2) 0.013(3) 0.003(3)
C48 0.033(3) 0.034(4) 0.041(3) -0.012(3) 0.008(2) -0.012(3)
C49 0.038(3) 0.040(4) 0.023(2) -0.005(2) 0.005(2) -0.005(3)
C50 0.050(4) 0.035(4) 0.042(3) -0.007(3) 0.006(3) -0.001(3)
C51 0.060(4) 0.061(5) 0.033(3) -0.010(3) 0.001(3) 0.008(3)
C52 0.060(4) 0.052(4) 0.028(3) -0.009(3) -0.009(3) 0.011(3)
C53 0.056(4) 0.041(4) 0.037(3) -0.006(3) 0.005(3) 0.005(3)
C54 0.033(3) 0.041(4) 0.025(2) -0.001(2) 0.002(2) -0.004(3)
C55 0.036(3) 0.035(3) 0.028(3) -0.004(2) 0.008(2) -0.005(3)
C56 0.031(3) 0.037(4) 0.043(3) -0.002(3) 0.011(2) 0.000(3)
C57 0.049(4) 0.043(4) 0.036(3) -0.004(3) 0.016(3) -0.009(3)
C58 0.043(3) 0.046(4) 0.058(4) 0.004(3) 0.025(3) -0.007(3)
C59 0.034(3) 0.046(4) 0.063(4) -0.013(3) 0.011(3) -0.016(3)
C60 0.050(4) 0.042(4) 0.048(3) -0.006(3) 0.015(3) -0.016(3)
C61 0.030(3) 0.037(4) 0.038(3) -0.006(3) 0.012(2) -0.014(3)
C62 0.045(3) 0.045(4) 0.033(3) -0.006(3) 0.006(3) -0.007(3)
C63 0.041(3) 0.044(4) 0.048(3) -0.004(3) 0.014(3) -0.008(3)
C64 0.051(4) 0.053(5) 0.046(3) -0.014(3) 0.019(3) -0.017(3)
C65 0.045(4) 0.059(5) 0.061(4) -0.014(3) 0.025(3) -0.003(3)
C66 0.059(4) 0.050(4) 0.035(3) -0.007(3) 0.015(3) 0.007(3)
C67 0.052(4) 0.045(4) 0.035(3) -0.008(3) 0.013(3) -0.011(3)
C68 0.055(4) 0.048(4) 0.039(3) -0.006(3) 0.016(3) -0.019(3)
C69 0.124(10) 0.118(12) 0.191(13) -0.037(10) -0.048(9) 0.032(9)
C70 0.059(6) 0.114(9) 0.089(7) -0.048(6) -0.004(5) -0.033(6)
C71 0.113(9) 0.30(2) 0.044(5) -0.048(9) 0.008(5) 0.076(12)
C72 0.122(11) 0.077(10) 0.38(2) 0.049(12) -0.064(12) 0.031(9)
C73 0.070(9) 0.99(10) 0.21(3) -0.12(4) 0.046(13) 0.00(2)
C74 0.43(4) 0.38(4) 0.078(9) -0.017(13) -0.041(14) 0.33(3)
C75 0.27(2) 0.166(16) 0.079(8) -0.002(8) 0.037(10) -0.054(14)
C76 0.071(9) 0.97(10) 0.29(3) 0.34(4) -0.086(13) 0.01(2)
C77 0.086(7) 0.131(11) 0.166(10) -0.056(9) -0.011(7) 0.016(7)
C78 0.069(5) 0.086(7) 0.085(5) -0.018(5) -0.008(4) 0.011(5)
C79 0.056(4) 0.049(5) 0.060(4) 0.001(3) -0.016(3) 0.004(4)
C80 0.064(4) 0.032(4) 0.040(3) -0.006(3) 0.000(3) 0.003(3)
C81 0.053(4) 0.050(4) 0.046(3) -0.011(3) 0.003(3) -0.002(3)
C82 0.053(4) 0.077(6) 0.063(4) 0.004(4) 0.013(3) -0.004(4)
C83 0.048(4) 0.061(5) 0.058(4) 0.001(3) 0.020(3) -0.003(3)
C84 0.099(6) 0.139(10) 0.094(6) 0.034(6) 0.038(5) -0.013(6)
C85 0.083(5) 0.074(6) 0.039(3) 0.001(3) 0.012(3) 0.026(4)
C86 0.060(4) 0.056(5) 0.044(3) -0.009(3) 0.002(3) 0.013(4)
C87 0.061(4) 0.034(4) 0.050(3) -0.004(3) 0.003(3) -0.003(3)
C88 0.052(4) 0.024(3) 0.039(3) 0.004(2) 0.005(3) 0.003(3)
C89 0.051(4) 0.054(4) 0.028(3) -0.006(3) -0.005(3) 0.000(3)
C90 0.067(5) 0.116(8) 0.040(3) -0.020(4) -0.002(3) 0.030(5)
C91 0.334(17) 0.097(8) 0.124(8) -0.107(7) 0.174(10) -0.156(10)
C92 0.167(12) 0.102(12) 0.36(2) 0.130(15) 0.069(15) 0.003(10)
C93 0.067(5) 0.074(6) 0.055(4) 0.001(4) 0.028(3) -0.005(4)
C94 0.045(4) 0.063(5) 0.058(4) 0.021(3) 0.018(3) -0.003(3)
C95 0.038(3) 0.038(4) 0.063(4) 0.017(3) 0.018(3) -0.001(3)
C96 0.035(3) 0.064(5) 0.050(3) 0.011(3) 0.005(3) -0.005(3)
C97 0.047(4) 0.052(5) 0.064(4) -0.006(3) -0.004(3) -0.015(3)
C98 0.065(5) 0.058(5) 0.068(4) -0.017(4) -0.005(4) 0.002(4)
C99 0.103(6) 0.057(6) 0.075(5) -0.006(4) -0.029(4) -0.011(5)
C100 0.156(9) 0.100(8) 0.073(5) -0.044(5) -0.023(6) 0.035(7)
C101 0.107(10) 0.161(17) 0.269(19) 0.005(13) -0.030(10) 0.015(10)
C102 0.069(6) 0.036(6) 0.236(13) 0.055(7) -0.040(7) 0.010(5)
C103 0.054(4) 0.055(5) 0.102(6) -0.001(4) -0.023(4) -0.001(4)
C104 0.032(3) 0.043(4) 0.065(4) 0.000(3) -0.002(3) 0.008(3)
C105 0.039(3) 0.038(4) 0.049(3) 0.001(3) 0.019(3) -0.011(3)
C106 0.042(3) 0.050(4) 0.044(3) 0.006(3) 0.019(3) -0.001(3)
C107 0.061(4) 0.053(4) 0.023(3) -0.002(3) 0.010(3) 0.000(3)
C108 0.084(5) 0.056(5) 0.056(4) 0.011(4) 0.026(4) 0.002(4)
C109 0.087(6) 0.130(10) 0.084(6) -0.030(6) 0.003(5) -0.001(6)
C110 0.087(6) 0.104(8) 0.058(4) -0.024(5) 0.012(4) -0.017(5)
C111 0.049(4) 0.051(5) 0.054(4) -0.006(3) 0.000(3) -0.003(3)
C112 0.037(3) 0.056(4) 0.038(3) 0.006(3) -0.005(3) -0.012(3)
C113 0.035(3) 0.047(4) 0.052(3) 0.014(3) 0.014(3) -0.002(3)
C114 0.041(3) 0.040(4) 0.051(3) -0.008(3) 0.013(3) -0.007(3)
C115 0.044(3) 0.043(4) 0.051(3) 0.011(3) 0.020(3) -0.009(3)
C116 0.052(4) 0.058(5) 0.052(4) -0.006(3) 0.020(3) -0.005(3)
C117 0.080(5) 0.063(6) 0.076(5) 0.006(4) 0.029(4) 0.017(4)
C118 0.068(4) 0.037(4) 0.065(4) 0.004(3) 0.008(3) 0.001(3)
C119 0.046(4) 0.043(4) 0.051(3) 0.005(3) 0.007(3) -0.005(3)
C120 0.039(3) 0.044(4) 0.047(3) 0.003(3) 0.012(3) -0.005(3)
C121 0.037(3) 0.041(4) 0.040(3) 0.003(3) 0.009(2) -0.006(3)
C122 0.038(3) 0.050(4) 0.039(3) 0.020(3) 0.011(2) 0.007(3)
C123 0.047(4) 0.053(5) 0.047(3) -0.002(3) 0.021(3) 0.003(3)
C124 0.068(4) 0.057(5) 0.048(4) 0.020(3) 0.020(3) 0.010(4)
C125 0.228(14) 0.43(3) 0.062(6) 0.075(11) -0.045(8) -0.267(18)
C126 0.154(9) 0.198(14) 0.065(6) 0.064(7) -0.031(6) -0.105(10)
C127 0.164(10) 0.071(7) 0.077(6) 0.016(5) -0.033(6) -0.012(7)
C128 0.115(7) 0.073(7) 0.098(7) 0.050(6) -0.019(5) -0.002(6)
C129 0.067(5) 0.036(5) 0.158(8) 0.009(5) 0.031(5) 0.011(4)
C130 0.078(6) 0.066(7) 0.170(9) -0.004(6) 0.063(6) 0.008(5)
C131 0.084(6) 0.050(6) 0.199(11) -0.015(6) 0.062(7) 0.011(5)
C132 0.135(9) 0.096(9) 0.181(11) -0.008(8) 0.074(9) 0.016(7)
C133 0.063(6) 0.179(13) 0.122(8) -0.041(8) 0.030(5) 0.015(6)
C134 0.056(5) 0.050(5) 0.087(5) -0.017(4) -0.005(4) -0.008(4)
C135 0.063(5) 0.064(6) 0.068(4) 0.002(4) -0.005(4) -0.007(4)
C136 0.066(4) 0.035(4) 0.045(3) -0.004(3) -0.001(3) 0.003(3)
C137 0.048(5) 0.052(6) 0.161(8) 0.027(5) -0.008(5) 0.004(4)
C138 0.062(6) 0.057(7) 0.278(14) 0.032(8) -0.048(7) -0.009(5)
C139 0.26(2) 0.19(2) 0.31(2) -0.160(19) -0.23(2) 0.135(18)
C140 0.090(8) 0.145(15) 0.44(3) 0.180(18) -0.104(14) -0.083(9)

loop_
_atom_type_symbol
_atom_type_description
_atom_type_scat_dispersion_real
_atom_type_scat_dispersion_imag
_atom_type_scat_source
C C 0.0033 0.0016 'International Tables Vol C Tables 4.2.6.8 and 6.1.1.4'
H H 0.0000 0.0000 'International Tables Vol C Tables 4.2.6.8 and 6.1.1.4'
N N 0.0061 0.0033 'International Tables Vol C Tables 4.2.6.8 and 6.1.1.4'
O O 0.0106 0.0060 'International Tables Vol C Tables 4.2.6.8 and 6.1.1.4'
P P 0.1023 0.0942 'International Tables Vol C Tables 4.2.6.8 and 6.1.1.4'

loop_
_geom_angle_atom_site_label_1
_geom_angle_atom_site_label_2
_geom_angle_atom_site_label_3
_geom_angle
O19 P1 O17 110.4(2)
O19 P1 O18 113.2(2)
O17 P1 O18 114.0(2)
O19 P1 O20 104.28(18)
O17 P1 O20 106.9(2)
O18 P1 O20 107.2(2)
O24 P2 O22 111.6(2)
O24 P2 O21 113.3(2)
O22 P2 O21 110.8(2)
O24 P2 O23 108.6(2)
O22 P2 O23 104.3(2)
O21 P2 O23 107.7(2)
C73 O27 C76 102(3)
C70 O28 C69 102.2(12)
O2 N1 O1 122.1(6)
O2 N1 C1 118.9(6)
O1 N1 C1 118.9(7)
C4 N2 C7 125.6(5)
C7 N3 C8 126.2(5)
C14 N4 C13 126.0(4)
C14 N5 C15 122.8(4)
C21 N6 C20 121.4(4)
C22 N7 C21 127.3(4)
C28 N8 C27 122.8(5)
C28 N9 C29 125.6(5)
O8 N10 O7 123.2(5)
O8 N10 C32 120.1(6)
O7 N10 C32 116.7(6)
O9 N11 O10 122.8(6)
O9 N11 C35 118.7(7)
O10 N11 C35 118.5(8)
C41 N12 C38 127.2(5)
C41 N13 C42 125.2(5)
C48 N14 C47 126.7(4)
C48 N15 C49 120.4(4)
C55 N16 C54 122.4(4)
C56 N17 C55 127.9(4)
C62 N18 C61 123.2(5)
C63 N19 C62 124.6(5)
O16 N20 O15 124.3(5)
O16 N20 C66 119.6(6)
O15 N20 C66 116.1(6)
C88 N21 C80 111.5(4)
C88 N21 C81 111.4(4)
C80 N21 C81 108.1(5)
C88 N21 C89 106.2(5)
C80 N21 C89 110.5(4)
C81 N21 C89 109.2(4)
C97 N22 C104 111.9(5)
C97 N22 C105 111.8(5)
C104 N22 C105 105.9(4)
C97 N22 C96 105.1(4)
C104 N22 C96 111.6(4)
C105 N22 C96 110.7(5)
C121 N23 C120 106.8(4)
C121 N23 C113 111.9(5)
C120 N23 C113 111.1(4)
C121 N23 C112 111.0(4)
C120 N23 C112 110.3(5)
C113 N23 C112 105.8(4)
C137 N24 C129 110.2(6)
C137 N24 C128 111.7(7)
C129 N24 C128 106.9(7)
C137 N24 C136 106.8(6)
C129 N24 C136 111.8(6)
C128 N24 C136 109.5(6)
C2 C1 C6 122.0(5)
C2 C1 N1 118.9(6)
C6 C1 N1 119.1(6)
C1 C2 C3 119.7(6)
C2 C3 C4 120.2(6)
N2 C4 C5 115.4(5)
N2 C4 C3 125.0(5)
C5 C4 C3 119.6(5)
C4 C5 C6 119.3(6)
C1 C6 C5 119.2(6)
O3 C7 N3 124.8(6)
O3 C7 N2 124.0(5)
N3 C7 N2 111.1(5)
C9 C8 N3 122.1(5)
C9 C8 C13 119.7(5)
N3 C8 C13 118.2(5)
C10 C9 C8 119.7(6)
C9 C10 C11 120.6(7)
C12 C11 C10 120.3(6)
C11 C12 C13 121.2(6)
C12 C13 N4 123.1(5)
C12 C13 C8 118.4(6)
N4 C13 C8 118.4(5)
O4 C14 N5 124.2(5)
O4 C14 N4 123.0(6)
N5 C14 N4 112.8(4)
N5 C15 C20 113.1(5)
N5 C15 C16 113.4(6)
C20 C15 C16 110.9(5)
C17 C16 C15 110.8(7)
C16 C17 C18 111.2(6)
C17 C18 C19 110.6(6)
C18 C19 C20 111.4(7)
N6 C20 C15 109.2(4)
N6 C20 C19 111.1(6)
C15 C20 C19 111.2(5)
O5 C21 N6 123.6(5)
O5 C21 N7 123.0(6)
N6 C21 N7 113.3(4)
N7 C22 C23 122.7(5)
N7 C22 C27 120.4(5)
C23 C22 C27 116.8(6)
C24 C23 C22 120.7(6)
C23 C24 C25 121.3(6)
C24 C25 C26 119.1(6)
C27 C26 C25 120.3(6)
C26 C27 C22 121.8(5)
C26 C27 N8 121.1(5)
C22 C27 N8 117.2(5)
O6 C28 N8 124.6(6)
O6 C28 N9 121.0(5)
N8 C28 N9 114.3(6)
C34 C29 N9 119.0(5)
C34 C29 C30 119.0(5)
N9 C29 C30 121.8(5)
C31 C30 C29 119.7(6)
C30 C31 C32 120.6(6)
C33 C32 C31 120.6(5)
C33 C32 N10 120.8(6)
C31 C32 N10 118.5(6)
C32 C33 C34 119.9(6)
C29 C34 C33 120.0(6)
C40 C35 C36 122.3(6)
C40 C35 N11 117.7(6)
C36 C35 N11 119.8(7)
C37 C36 C35 118.4(7)
C36 C37 C38 122.3(6)
C37 C38 N12 117.4(5)
C37 C38 C39 118.2(5)
N12 C38 C39 124.4(6)
C40 C39 C38 119.5(6)
C35 C40 C39 119.2(6)
O11 C41 N12 124.2(5)
O11 C41 N13 124.7(6)
N12 C41 N13 111.0(5)
C43 C42 C47 120.5(5)
C43 C42 N13 121.1(5)
C47 C42 N13 118.5(5)
C42 C43 C44 120.7(6)
C45 C44 C43 118.9(6)
C46 C45 C44 120.4(6)
C45 C46 C47 121.9(6)
N14 C47 C46 122.6(5)
N14 C47 C42 119.9(5)
C46 C47 C42 117.5(5)
O12 C48 N15 123.7(5)
O12 C48 N14 122.1(5)
N15 C48 N14 114.2(4)
N15 C49 C54 110.5(4)
N15 C49 C50 111.1(5)
C54 C49 C50 109.8(4)
C51 C50 C49 110.3(5)
C52 C51 C50 110.7(5)
C51 C52 C53 111.5(5)
C52 C53 C54 110.7(5)
N16 C54 C49 114.1(4)
N16 C54 C53 111.5(5)
C49 C54 C53 111.4(4)
O13 C55 N16 125.2(5)
O13 C55 N17 124.0(5)
N16 C55 N17 110.8(4)
C57 C56 N17 124.5(5)
C57 C56 C61 118.4(5)
N17 C56 C61 117.0(4)
C58 C57 C56 120.8(5)
C59 C58 C57 121.1(5)
C58 C59 C60 118.4(6)
C61 C60 C59 122.5(5)
C60 C61 N18 123.6(5)
C60 C61 C56 118.7(5)
N18 C61 C56 117.6(5)
O14 C62 N18 125.3(5)
O14 C62 N19 122.6(5)
N18 C62 N19 112.1(6)
N19 C63 C68 123.9(5)
N19 C63 C64 117.9(5)
C68 C63 C64 118.1(5)
C65 C64 C63 121.1(6)
C64 C65 C66 118.3(5)
C67 C66 C65 122.1(5)
C67 C66 N20 119.9(6)
C65 C66 N20 117.9(6)
C66 C67 C68 118.5(5)
C67 C68 C63 121.9(5)
C72 C69 O28 101.5(11)
O28 C70 C71 112.1(12)
C70 C71 C72 110.3(10)
C71 C72 C69 106.1(13)
O27 C73 C74 117(3)
O27 C73 C75 74(2)
C74 C73 C75 42.8(9)
C73 C74 C75 98.3(18)
C76 C75 C74 97.6(16)
C76 C75 C73 62.3(12)
C74 C75 C73 38.9(15)
O27 C76 C75 97(2)
C77 C78 C79 116.1(7)
C80 C79 C78 110.8(6)
N21 C80 C79 116.2(5)
C82 C81 N21 116.6(6)
C83 C82 C81 113.4(7)
C82 C83 C84 111.8(6)
C87 C86 C85 114.1(6)
C86 C87 C88 111.7(5)
N21 C88 C87 114.8(5)
N21 C89 C90 111.6(6)
C89 C90 C91 103.1(6)
C92 C91 C90 100.5(13)
C93 C94 C95 113.4(5)
C96 C95 C94 108.9(5)
N22 C96 C95 116.3(5)
N22 C97 C98 115.3(5)
C97 C98 C99 109.4(6)
C100 C99 C98 110.9(7)
C101 C102 C103 114.0(10)
C104 C103 C102 106.9(6)
C103 C104 N22 116.0(5)
C106 C105 N22 115.2(4)
C105 C106 C107 110.4(5)
C106 C107 C108 111.9(5)
C109 C110 C111 112.9(6)
C112 C111 C110 108.9(5)
C111 C112 N23 115.2(5)
N23 C113 C114 116.7(4)
C113 C114 C115 108.1(5)
C116 C115 C114 113.4(5)
C119 C118 C117 114.9(6)
C120 C119 C118 110.9(5)
C119 C120 N23 116.9(5)
N23 C121 C122 115.5(4)
C123 C122 C121 111.2(5)
C122 C123 C124 112.7(5)
C125 C126 C127 116.9(13)
C128 C127 C126 111.0(10)
C127 C128 N24 116.9(8)
N24 C129 C130 115.8(7)
C129 C130 C131 109.7(8)
C132 C131 C130 113.5(9)
C133 C134 C135 111.9(7)
C136 C135 C134 109.9(6)
C135 C136 N24 116.3(6)
N24 C137 C138 113.5(7)
C137 C138 C139 105.0(9)
C140 C139 C138 79.9(17)

loop_
_geom_bond_atom_site_label_1
_geom_bond_atom_site_label_2
_geom_bond_distance
P1 O19 1.500(4)
P1 O17 1.504(4)
P1 O18 1.507(4)
P1 O20 1.586(3)
P2 O24 1.463(4)
P2 O22 1.491(4)
P2 O21 1.495(4)
P2 O23 1.629(4)
O1 N1 1.238(8)
O2 N1 1.236(8)
O3 C7 1.202(7)
O4 C14 1.213(6)
O5 C21 1.222(6)
O6 C28 1.212(8)
O7 N10 1.226(7)
O8 N10 1.207(7)
O9 N11 1.215(9)
O10 N11 1.223(9)
O11 C41 1.211(7)
O12 C48 1.233(6)
O13 C55 1.212(5)
O14 C62 1.225(7)
O15 N20 1.225(7)
O16 N20 1.196(7)
O27 C73 1.06(5)
O27 C76 1.31(3)
O28 C70 1.304(15)
O28 C69 1.609(18)
N1 C1 1.432(7)
N2 C4 1.368(6)
N2 C7 1.393(8)
N3 C7 1.361(6)
N3 C8 1.403(7)
N4 C14 1.390(7)
N4 C13 1.403(8)
N5 C14 1.344(7)
N5 C15 1.449(7)
N6 C21 1.319(7)
N6 C20 1.450(7)
N7 C22 1.356(7)
N7 C21 1.389(7)
N8 C28 1.363(7)
N8 C27 1.418(7)
N9 C28 1.368(7)
N9 C29 1.392(6)
N10 C32 1.456(7)
N11 C35 1.445(8)
N12 C41 1.349(8)
N12 C38 1.382(6)
N13 C41 1.373(6)
N13 C42 1.428(7)
N14 C48 1.386(7)
N14 C47 1.388(7)
N15 C48 1.320(7)
N15 C49 1.455(6)
N16 C55 1.346(6)
N16 C54 1.457(6)
N17 C56 1.381(7)
N17 C55 1.383(7)
N18 C62 1.335(7)
N18 C61 1.408(6)
N19 C63 1.375(7)
N19 C62 1.389(7)
N20 C66 1.464(7)
N21 C88 1.495(7)
N21 C80 1.499(8)
N21 C81 1.517(8)
N21 C89 1.528(7)
N22 C97 1.472(7)
N22 C104 1.493(7)
N22 C105 1.497(8)
N22 C96 1.522(7)
N23 C121 1.498(7)
N23 C120 1.511(7)
N23 C113 1.512(6)
N23 C112 1.537(7)
N24 C137 1.476(10)
N24 C129 1.484(10)
N24 C128 1.502(10)
N24 C136 1.528(8)
C1 C2 1.357(9)
C1 C6 1.365(9)
C2 C3 1.375(7)
C3 C4 1.394(8)
C4 C5 1.383(9)
C5 C6 1.406(7)
C8 C9 1.378(8)
C8 C13 1.415(8)
C9 C10 1.358(9)
C10 C11 1.376(10)
C11 C12 1.350(9)
C12 C13 1.369(8)
C15 C20 1.514(9)
C15 C16 1.527(8)
C16 C17 1.502(10)
C17 C18 1.504(11)
C18 C19 1.504(10)
C19 C20 1.522(9)
C22 C23 1.394(7)
C22 C27 1.414(8)
C23 C24 1.370(9)
C24 C25 1.374(9)
C25 C26 1.379(9)
C26 C27 1.355(9)
C29 C34 1.359(9)
C29 C30 1.403(8)
C30 C31 1.354(7)
C31 C32 1.355(8)
C32 C33 1.353(9)
C33 C34 1.384(7)
C35 C40 1.357(10)
C35 C36 1.358(9)
C36 C37 1.355(8)
C37 C38 1.365(9)
C38 C39 1.410(8)
C39 C40 1.373(8)
C42 C43 1.384(8)
C42 C47 1.399(8)
C43 C44 1.388(9)
C44 C45 1.382(9)
C45 C46 1.365(8)
C46 C47 1.396(8)
C49 C54 1.487(8)
C49 C50 1.549(7)
C50 C51 1.544(8)
C51 C52 1.489(9)
C52 C53 1.519(8)
C53 C54 1.533(7)
C56 C57 1.375(7)
C56 C61 1.420(7)
C57 C58 1.371(8)
C58 C59 1.365(8)
C59 C60 1.377(8)
C60 C61 1.356(8)
C63 C68 1.391(8)
C63 C64 1.400(8)
C64 C65 1.372(7)
C65 C66 1.404(9)
C66 C67 1.361(8)
C67 C68 1.378(7)
C69 C72 1.449(16)
C70 C71 1.358(18)
C71 C72 1.400(18)
C73 C74 1.28(4)
C73 C75 2.02(2)
C74 C75 1.39(2)
C75 C76 1.38(2)
C77 C78 1.412(12)
C78 C79 1.536(11)
C79 C80 1.517(9)
C81 C82 1.499(9)
C82 C83 1.454(9)
C83 C84 1.497(9)
C85 C86 1.514(8)
C86 C87 1.499(9)
C87 C88 1.511(8)
C89 C90 1.565(9)
C90 C91 1.714(16)
C91 C92 1.323(18)
C93 C94 1.496(9)
C94 C95 1.526(7)
C95 C96 1.524(9)
C97 C98 1.510(9)
C98 C99 1.548(9)
C99 C100 1.523(11)
C101 C102 1.320(17)
C102 C103 1.598(11)
C103 C104 1.478(10)
C105 C106 1.490(8)
C106 C107 1.520(9)
C107 C108 1.528(9)
C109 C110 1.488(9)
C110 C111 1.494(9)
C111 C112 1.466(8)
C113 C114 1.515(8)
C114 C115 1.520(7)
C115 C116 1.504(8)
C117 C118 1.534(9)
C118 C119 1.518(9)
C119 C120 1.506(9)
C121 C122 1.500(8)
C122 C123 1.494(9)
C123 C124 1.516(9)
C125 C126 1.37(2)
C126 C127 1.501(11)
C127 C128 1.488(13)
C129 C130 1.496(12)
C130 C131 1.527(13)
C131 C132 1.514(13)
C133 C134 1.463(10)
C134 C135 1.498(10)
C135 C136 1.489(9)
C137 C138 1.493(11)
C138 C139 1.81(3)
C139 C140 1.36(3)

loop_
_geom_hbond_atom_site_label_D
_geom_hbond_atom_site_label_H
_geom_hbond_atom_site_label_A
_geom_hbond_distance_DH
_geom_hbond_distance_HA
_geom_hbond_distance_DA
_geom_hbond_angle_DHA
N2 H2 O22 0.88 1.84 2.694(6) 163.3
N3 H3 O22 0.88 2.21 2.999(6) 148.3
N4 H4 O21 0.88 2.04 2.868(6) 155.7
N5 H5A O21 0.88 2.24 2.910(5) 132.5
N6 H6A O24 0.88 2.02 2.827(5) 152.5
N7 H7 O24 0.88 2.08 2.893(5) 152.2
N8 H8 O22 0.88 1.92 2.787(7) 167.4
N9 H9A O23 0.88 2.15 2.997(7) 161.6
N12 H12A O19 0.88 1.84 2.685(6) 161.6
N13 H13 O19 0.88 2.12 2.909(6) 148.4
N14 H14 O18 0.88 2.15 2.954(6) 151.3
N15 H15A O18 0.88 2.07 2.839(5) 146.1
N16 H16 O17 0.88 2.14 2.884(5) 141.5
N17 H17 O17 0.88 2.02 2.852(5) 157.6
N18 H18 O19 0.88 2.02 2.898(7) 173.7
N19 H19 O17 0.88 2.30 3.083(6) 148.7
N19 H19 O20 0.88 2.54 3.324(7) 149.2
O20 H201 O21 0.86 1.84 2.640(5) 154.6
O23 H231 O18 1.10 1.97 2.604(6) 113.1
O25 H251 O20 1.08 1.90 2.946(6) 160.7
O25 H252 O24 1.10 1.92 2.712(6) 125.6
O26 H261 O17 0.71 2.07 2.729(6) 156.7
O26 H262 O21 0.68 2.24 2.900(7) 163.7
